data_9006406
loop_
_publ_author_name
'Muraoka, Y.'
'Kihara, K.'

_publ_section_title
;
 The temperature dependence of the crystal structure of berlinite,
 a quartz-type form of AlPO4
 Sample: T = 183 C
;
_journal_name_full 'Physics and Chemistry of Minerals'
_journal_page_first 243
_journal_page_last 253
_journal_paper_doi 10.1007/s002690050036
_journal_volume 24
_journal_year 1997
_chemical_formula_sum 'Al O4 P'
_chemical_name_mineral Berlinite
_symmetry_space_group_name_H-M 'P 32 2 1'
_cell_angle_alpha 90
_cell_angle_beta 90
_cell_angle_gamma 120
_cell_length_a 4.9580
_cell_length_b 4.9580
_cell_length_c 10.967
_cell_formula_units_Z 3
_cell_volume 233.470
_database_code_amcsd 0007988
_diffrn_ambient_temperature 456.15
_exptl_crystal_density_diffrn 2.602
_cod_original_formula_sum 'Al P O4'
_cod_database_code 9006406

loop_
_space_group_symop_operation_xyz
x,y,z
y,x,1/3-z
-y,x-y,2/3+z
-x,-x+y,-z
-x+y,-x,1/3+z
x-y,-y,2/3-z

loop_
_atom_site_aniso_label
_atom_site_aniso_U_11
_atom_site_aniso_U_22
_atom_site_aniso_U_33
_atom_site_aniso_U_12
_atom_site_aniso_U_13
_atom_site_aniso_U_23
Al 0.01313 0.00996 0.01078 0.00498 0.00021 0.00043
P 0.01327 0.00953 0.01115 0.00476 0.00020 0.00041
O1 0.03020 0.02100 0.02035 0.01670 0.00453 0.00773
O2 0.02995 0.02049 0.02236 0.01737 0.00689 0.00892

loop_
_atom_site_label
_atom_site_fract_x
_atom_site_fract_y
_atom_site_fract_z
_atom_site_U_iso_or_equiv
Al 0.46847 0.00000 0.33333 0.01170
P 0.46921 0.00000 0.83333 0.01170
O1 0.41669 0.28767 0.26786 0.02210
O2 0.41639 0.25352 0.78127 0.02210

loop_
_cod_related_entry_id
_cod_related_entry_database
_cod_related_entry_code
1 AMCSD 0007988
